data_7120109
loop_
_publ_author_name
'Abdalla, Joseph A. B.'
'Tirfoin, R\'emi C.'
'Niu, Haoyu'
'Aldridge, Simon'

_publ_section_title
;
 A zwitterionic hydrocarbon-soluble borenium ion based on a
 \b-diketiminate backbone
;
_journal_name_full 'Chem. Commun.'
_journal_paper_doi 10.1039/C7CC03121A
_journal_year 2017
_chemical_formula_moiety 'C41 H51 B2 Cl3 N2'
_chemical_formula_sum 'C41 H51 B2 Cl3 N2'
_chemical_formula_weight 699.85
_space_group_IT_number 61
_symmetry_cell_setting orthorhombic
_symmetry_space_group_name_Hall '-P 2ac 2ab'
_symmetry_space_group_name_H-M 'P b c a'
_atom_sites_solution_hydrogens difmap
_atom_sites_solution_primary other
_audit_creation_date 13-10-23
_audit_creation_method CRYSTALS_ver_14.40
_audit_update_record
;
2017-04-18 deposited with the CCDC.
2017-05-11 downloaded from the CCDC.
;
_cell_angle_alpha 90
_cell_angle_beta 90
_cell_angle_gamma 90
_cell_formula_units_Z 8
_cell_length_a 19.1181(2)
_cell_length_b 19.0706(2)
_cell_length_c 21.2422(2)
_cell_measurement_reflns_used 24867
_cell_measurement_temperature 150
_cell_measurement_theta_max 76
_cell_measurement_theta_min 3
_cell_volume 7744.77(14)
_computing_cell_refinement 'CrysAlis, (Oxford Diffraction, 2002)'
_computing_data_collection 'SuperNova, (Oxford Diffraction, 2010)'
_computing_data_reduction 'CrysAlis, (Oxford Diffraction, 2002)'
_computing_molecular_graphics 'CAMERON (Watkin et al., 1996)'
_computing_publication_material 'CRYSTALS (Betteridge et al., 2003)'
_computing_structure_refinement 'CRYSTALS (Betteridge et al., 2003)'
_computing_structure_solution 'Superflip (Palatinus & Chapuis, 2007)'
_diffrn_ambient_temperature 150
_diffrn_measured_fraction_theta_full 0.998
_diffrn_measured_fraction_theta_max 0.998
_diffrn_measurement_device Area
_diffrn_measurement_device_type 'Oxford Diffraction SuperNova'
_diffrn_measurement_method \w
_diffrn_radiation_monochromator graphite
_diffrn_radiation_type 'Cu K\a'
_diffrn_radiation_wavelength 1.54180
_diffrn_reflns_av_R_equivalents 0.071
_diffrn_reflns_limit_h_max 23
_diffrn_reflns_limit_h_min -21
_diffrn_reflns_limit_k_max 22
_diffrn_reflns_limit_k_min -23
_diffrn_reflns_limit_l_max 26
_diffrn_reflns_limit_l_min -26
_diffrn_reflns_number 86558
_diffrn_reflns_theta_full 76.295
_diffrn_reflns_theta_max 76.295
_diffrn_reflns_theta_min 3.879
_diffrn_standards_number 0
_exptl_absorpt_coefficient_mu 2.362
_exptl_absorpt_correction_T_max 0.89
_exptl_absorpt_correction_T_min 0.66
_exptl_absorpt_correction_type multi-scan
_exptl_absorpt_process_details 'CrysAlis, (Oxford Diffraction, 2002)'
_exptl_crystal_colour colourless
_exptl_crystal_density_diffrn 1.200
_exptl_crystal_density_method 'not measured'
_exptl_crystal_description plate
_exptl_crystal_F_000 2976
_exptl_crystal_size_max 0.120
_exptl_crystal_size_mid 0.100
_exptl_crystal_size_min 0.050
_refine_diff_density_max 0.52
_refine_diff_density_min -0.34
_refine_ls_extinction_method None
_refine_ls_goodness_of_fit_ref 1.0381
_refine_ls_hydrogen_treatment constr
_refine_ls_matrix_type full
_refine_ls_number_parameters 452
_refine_ls_number_reflns 8048
_refine_ls_number_restraints 68
_refine_ls_R_factor_all 0.0502
_refine_ls_R_factor_gt 0.0398
_refine_ls_shift/su_max 0.0009746
_refine_ls_shift/su_mean 0.0000443
_refine_ls_structure_factor_coef Fsqd
_refine_ls_weighting_details
;
 Method= Modified Sheldrick 
 w=1/[\s^2^(F^2^) + ( 0.03P)^2^ + 5.61P] 
 ,where P=(max(Fo^2^,0) + 2Fc^2^)/3 
;
_refine_ls_weighting_scheme calc
_refine_ls_wR_factor_all 0.0994
_refine_ls_wR_factor_gt 0.0939
_refine_ls_wR_factor_ref 0.0994
_reflns_limit_h_max 23
_reflns_limit_h_min 0
_reflns_limit_k_max 23
_reflns_limit_k_min 0
_reflns_limit_l_max 26
_reflns_limit_l_min 0
_reflns_number_gt 6599
_reflns_number_total 8079
_reflns_threshold_expression I>2.0\s(I)
_oxford_diffrn_Wilson_B_factor 2.44
_oxford_diffrn_Wilson_scale 0.22
_oxford_refine_ls_r_factor_ref 0.0502
_oxford_refine_ls_scale 2.138(10)
_oxford_reflns_number_all 8048
_oxford_reflns_threshold_expression_ref I>0.0\s(I)
_oxford_structure_analysis_title '120jart13 in P b c a'
_cod_data_source_file c7cc03121a2.cif
_cod_data_source_block 120jart13
_cod_depositor_comments
;
The following automatic conversions were performed:

'_atom_sites_solution_primary' value 'Other' changed to 'other'
according to
/home/data/users/saulius/crontab/automatic-downloads/rss-feeds/RSC/lib/dictionaries/cif_core.dic
dictionary named 'cif_core.dic' version 2.4.2 from 2011-04-26.

Automatic conversion script
Id: cif_fix_values 4973 2017-02-22 13:04:09Z antanas 
;
_cod_original_sg_symbol_H-M 'P b c a '
_cod_database_code 7120109

loop_
_symmetry_equiv_pos_as_xyz
x,y,z
-x,-y,-z
x,-y+1/2,z+1/2
-x,y+1/2,-z+1/2
-x+1/2,-y,z+1/2
x+1/2,y,-z+1/2
x+1/2,-y+1/2,-z
-x+1/2,y+1/2,z

loop_
_atom_site_label
_atom_site_type_symbol
_atom_site_fract_x
_atom_site_fract_y
_atom_site_fract_z
_atom_site_U_iso_or_equiv
_atom_site_occupancy
_atom_site_adp_type
_atom_site_refinement_flags_posn
_atom_site_refinement_flags_occupancy
_atom_site_disorder_assembly
_atom_site_disorder_group
Cl1 Cl -0.00698(2) 0.79728(2) 0.74614(2) 0.0341 1.0000 Uani . . . .
B2 B 0.01045(10) 0.70040(11) 0.75299(10) 0.0260 1.0000 Uani . . . .
Cl3 Cl -0.05636(3) 0.65493(3) 0.70206(2) 0.0396 1.0000 Uani . . . .
Cl4 Cl 0.09970(2) 0.68387(3) 0.71832(2) 0.0365 1.0000 Uani . . . .
C5 C 0.00354(9) 0.67372(10) 0.82386(9) 0.0264 1.0000 Uani . . . .
C6 C 0.05060(11) 0.62777(11) 0.85230(10) 0.0354 1.0000 Uani . . . .
C7 C 0.04000(12) 0.60207(13) 0.91280(10) 0.0429 1.0000 Uani . . . .
C8 C -0.01812(12) 0.62211(13) 0.94698(10) 0.0419 1.0000 Uani . . . .
C9 C -0.06488(11) 0.66887(14) 0.92040(10) 0.0445 1.0000 Uani . . . .
C10 C -0.05391(10) 0.69396(12) 0.85990(10) 0.0361 1.0000 Uani . . . .
N11 N 0.25384(7) 0.53193(7) 0.62249(6) 0.0185 1.0000 Uani . . . .
C12 C 0.26341(8) 0.58522(9) 0.66403(8) 0.0209 1.0000 Uani . . . .
C13 C 0.26958(10) 0.57305(10) 0.73350(8) 0.0280 1.0000 Uani . . . .
C14 C 0.26521(9) 0.65339(9) 0.64192(8) 0.0241 1.0000 Uani . . . .
C15 C 0.24882(9) 0.67033(9) 0.58066(8) 0.0251 1.0000 Uani . . . .
N16 N 0.23037(7) 0.61855(8) 0.53992(6) 0.0216 1.0000 Uani . . . .
B17 B 0.23591(9) 0.54513(10) 0.55681(9) 0.0198 1.0000 Uani . . . .
C18 C 0.22605(9) 0.48491(9) 0.50729(8) 0.0237 1.0000 Uani . . . .
C19 C 0.27789(11) 0.43388(10) 0.50051(9) 0.0299 1.0000 Uani . . . .
C20 C 0.27378(13) 0.38188(11) 0.45452(10) 0.0390 1.0000 Uani . . . .
C21 C 0.21633(14) 0.37902(12) 0.41508(10) 0.0453 1.0000 Uani . . . .
C22 C 0.16384(13) 0.42870(14) 0.42111(10) 0.0475 1.0000 Uani . . . .
C23 C 0.16896(10) 0.48139(12) 0.46601(9) 0.0348 1.0000 Uani . . . .
C24 C 0.19974(9) 0.64017(10) 0.47983(8) 0.0251 1.0000 Uani . . . .
C25 C 0.24012(10) 0.63893(10) 0.42533(8) 0.0290 1.0000 Uani . . . .
C26 C 0.31684(10) 0.61731(11) 0.42356(9) 0.0299 1.0000 Uani . . . .
C27 C 0.36377(11) 0.68046(13) 0.40831(11) 0.0421 1.0000 Uani . . . .
C28 C 0.32939(11) 0.55860(12) 0.37567(10) 0.0381 1.0000 Uani . . . .
C29 C 0.20779(12) 0.66017(13) 0.36962(9) 0.0409 1.0000 Uani . . . .
C30 C 0.13886(13) 0.68225(15) 0.36885(10) 0.0486 1.0000 Uani . . . .
C31 C 0.10058(11) 0.68339(13) 0.42390(10) 0.0417 1.0000 Uani . . . .
C32 C 0.12955(10) 0.66239(11) 0.48109(9) 0.0304 1.0000 Uani . . . .
C33 C 0.08513(9) 0.66347(11) 0.54068(9) 0.0355 1.0000 Uani D . . .
C36 C 0.25007(13) 0.74495(10) 0.55896(9) 0.0393 1.0000 Uani . . . .
C37 C 0.25636(9) 0.46037(9) 0.64770(7) 0.0207 1.0000 Uani . . . .
C38 C 0.32188(9) 0.42991(9) 0.65908(8) 0.0229 1.0000 Uani . . . .
C39 C 0.32269(10) 0.36418(10) 0.68804(8) 0.0280 1.0000 Uani . . . .
C40 C 0.26116(11) 0.33164(9) 0.70562(8) 0.0294 1.0000 Uani . . . .
C41 C 0.19705(10) 0.36251(10) 0.69311(8) 0.0288 1.0000 Uani . . . .
C42 C 0.19315(9) 0.42781(9) 0.66299(8) 0.0235 1.0000 Uani . . . .
C43 C 0.12248(9) 0.46076(11) 0.65006(9) 0.0310 1.0000 Uani . . . .
C44 C 0.08640(11) 0.48272(13) 0.71122(11) 0.0417 1.0000 Uani . . . .
C45 C 0.07567(11) 0.41185(14) 0.61187(11) 0.0450 1.0000 Uani . . . .
C46 C 0.39098(9) 0.46572(11) 0.64385(9) 0.0310 1.0000 Uani . . . .
C47 C 0.42999(11) 0.48524(12) 0.70429(11) 0.0421 1.0000 Uani . . . .
C48 C 0.43948(11) 0.41936(14) 0.60415(11) 0.0448 1.0000 Uani . . . .
C340 C 0.0374(5) 0.7284(4) 0.5428(5) 0.0527 0.58(2) Uani D P 1 1
C341 C 0.0584(7) 0.7376(4) 0.5575(5) 0.0469 0.42(2) Uani D P 1 2
C350 C 0.0240(5) 0.6123(6) 0.5415(7) 0.0457 0.42(2) Uani D P 1 2
C351 C 0.0395(4) 0.5963(4) 0.5443(4) 0.0353 0.58(2) Uani D P 1 1
H61 H 0.0920 0.6141 0.8289 0.0441 1.0000 Uiso R . . .
H71 H 0.0738 0.5695 0.9307 0.0528 1.0000 Uiso R . . .
H81 H -0.0254 0.6047 0.9892 0.0517 1.0000 Uiso R . . .
H91 H -0.1048 0.6847 0.9446 0.0553 1.0000 Uiso R . . .
H101 H -0.0870 0.7255 0.8416 0.0447 1.0000 Uiso R . . .
H132 H 0.3089 0.5995 0.7488 0.0448 1.0000 Uiso R . . .
H131 H 0.2754 0.5247 0.7428 0.0442 1.0000 Uiso R . . .
H133 H 0.2268 0.5908 0.7523 0.0450 1.0000 Uiso R . . .
H141 H 0.2770 0.6904 0.6689 0.0305 1.0000 Uiso R . . .
H191 H 0.3181 0.4358 0.5280 0.0378 1.0000 Uiso R . . .
H201 H 0.3107 0.3485 0.4506 0.0499 1.0000 Uiso R . . .
H211 H 0.2129 0.3447 0.3825 0.0549 1.0000 Uiso R . . .
H221 H 0.1243 0.4281 0.3939 0.0587 1.0000 Uiso R . . .
H231 H 0.1311 0.5157 0.4702 0.0446 1.0000 Uiso R . . .
H261 H 0.3299 0.6011 0.4669 0.0364 1.0000 Uiso R . . .
H273 H 0.4127 0.6655 0.4110 0.0635 1.0000 Uiso R . . .
H272 H 0.3545 0.7176 0.4386 0.0640 1.0000 Uiso R . . .
H271 H 0.3539 0.6965 0.3655 0.0632 1.0000 Uiso R . . .
H283 H 0.3785 0.5438 0.3765 0.0588 1.0000 Uiso R . . .
H282 H 0.3186 0.5739 0.3336 0.0580 1.0000 Uiso R . . .
H281 H 0.2990 0.5186 0.3852 0.0592 1.0000 Uiso R . . .
H291 H 0.2347 0.6580 0.3309 0.0494 1.0000 Uiso R . . .
H301 H 0.1172 0.6966 0.3296 0.0592 1.0000 Uiso R . . .
H311 H 0.0523 0.6988 0.4231 0.0523 1.0000 Uiso R . . .
H361 H 0.2673 0.7480 0.5161 0.0593 1.0000 Uiso R . . .
H363 H 0.2781 0.7723 0.5866 0.0604 1.0000 Uiso R . . .
H362 H 0.2037 0.7630 0.5604 0.0608 1.0000 Uiso R . . .
H391 H 0.3672 0.3417 0.6952 0.0360 1.0000 Uiso R . . .
H401 H 0.2636 0.2868 0.7262 0.0356 1.0000 Uiso R . . .
H411 H 0.1545 0.3399 0.7050 0.0363 1.0000 Uiso R . . .
H431 H 0.1293 0.5048 0.6250 0.0382 1.0000 Uiso R . . .
H441 H 0.0434 0.5056 0.7012 0.0645 1.0000 Uiso R . . .
H443 H 0.1163 0.5144 0.7372 0.0652 1.0000 Uiso R . . .
H442 H 0.0762 0.4403 0.7354 0.0650 1.0000 Uiso R . . .
H451 H 0.0325 0.4360 0.6032 0.0702 1.0000 Uiso R . . .
H452 H 0.0653 0.3698 0.6366 0.0708 1.0000 Uiso R . . .
H453 H 0.0977 0.3987 0.5717 0.0713 1.0000 Uiso R . . .
H461 H 0.3814 0.5099 0.6194 0.0399 1.0000 Uiso R . . .
H471 H 0.4749 0.5072 0.6933 0.0651 1.0000 Uiso R . . .
H473 H 0.4029 0.5170 0.7298 0.0661 1.0000 Uiso R . . .
H472 H 0.4391 0.4419 0.7280 0.0652 1.0000 Uiso R . . .
H481 H 0.4805 0.4468 0.5936 0.0703 1.0000 Uiso R . . .
H482 H 0.4539 0.3792 0.6303 0.0701 1.0000 Uiso R . . .
H483 H 0.4163 0.4030 0.5650 0.0707 1.0000 Uiso R . . .
H3401 H 0.0146 0.7310 0.5837 0.0697 0.58(2) Uiso R P 1 1
H3402 H 0.0647 0.7715 0.5325 0.0698 0.58(2) Uiso R P 1 1
H3403 H 0.0019 0.7193 0.5111 0.0696 0.58(2) Uiso R P 1 1
H3411 H 0.0352 0.7362 0.5984 0.0711 0.42(2) Uiso R P 1 2
H3412 H 0.0976 0.7701 0.5589 0.0710 0.42(2) Uiso R P 1 2
H3413 H 0.0248 0.7513 0.5242 0.0719 0.42(2) Uiso R P 1 2
H3502 H 0.0020 0.6156 0.5826 0.0650 0.42(2) Uiso R P 1 2
H3501 H -0.0076 0.6271 0.5086 0.0651 0.42(2) Uiso R P 1 2
H3503 H 0.0431 0.5657 0.5329 0.0659 0.42(2) Uiso R P 1 2
H3512 H 0.0127 0.5976 0.5834 0.0532 0.58(2) Uiso R P 1 1
H3511 H 0.0709 0.5555 0.5444 0.0529 0.58(2) Uiso R P 1 1
H3513 H 0.0087 0.5957 0.5073 0.0533 0.58(2) Uiso R P 1 1
H331 H 0.1156 0.6512 0.5742 0.0449 0.42(2) Uiso R P 1 2
H332 H 0.1151 0.6652 0.5763 0.0449 0.58(2) Uiso R P 1 1

loop_
_atom_site_aniso_label
_atom_site_aniso_U_11
_atom_site_aniso_U_22
_atom_site_aniso_U_33
_atom_site_aniso_U_23
_atom_site_aniso_U_13
_atom_site_aniso_U_12
Cl1 0.0316(2) 0.0281(2) 0.0427(2) 0.00246(19) 0.00486(18) 0.00157(17)
B2 0.0201(9) 0.0256(9) 0.0325(10) -0.0032(8) 0.0011(8) -0.0024(7)
Cl3 0.0398(3) 0.0504(3) 0.0286(2) -0.0016(2) -0.00519(19) -0.0202(2)
Cl4 0.0279(2) 0.0389(2) 0.0428(3) -0.0003(2) 0.01029(18) 0.00281(18)
C5 0.0229(8) 0.0280(9) 0.0284(9) -0.0034(7) -0.0035(7) -0.0052(7)
C6 0.0353(10) 0.0379(11) 0.0331(10) -0.0031(8) -0.0036(8) 0.0054(8)
C7 0.0460(12) 0.0472(13) 0.0354(11) 0.0020(9) -0.0109(9) 0.0067(10)
C8 0.0410(11) 0.0579(14) 0.0269(10) 0.0062(9) -0.0067(8) -0.0093(10)
C9 0.0298(10) 0.0697(16) 0.0339(11) 0.0030(10) 0.0032(8) -0.0022(10)
C10 0.0235(9) 0.0516(13) 0.0332(10) 0.0036(9) -0.0006(7) 0.0008(8)
N11 0.0147(6) 0.0219(7) 0.0190(6) 0.0005(5) -0.0010(5) 0.0007(5)
C12 0.0156(7) 0.0273(8) 0.0200(8) -0.0014(6) -0.0010(6) 0.0013(6)
C13 0.0325(9) 0.0314(9) 0.0201(8) -0.0019(7) -0.0026(7) 0.0030(7)
C14 0.0267(8) 0.0238(8) 0.0220(8) -0.0044(6) 0.0012(6) 0.0007(7)
C15 0.0277(8) 0.0242(8) 0.0234(8) -0.0008(7) 0.0021(7) 0.0035(7)
N16 0.0210(7) 0.0259(7) 0.0179(6) 0.0014(5) 0.0003(5) 0.0038(5)
B17 0.0123(7) 0.0267(9) 0.0203(8) 0.0007(7) -0.0002(6) 0.0013(7)
C18 0.0258(8) 0.0269(9) 0.0185(7) 0.0001(6) 0.0012(6) -0.0049(7)
C19 0.0387(10) 0.0274(9) 0.0237(8) 0.0002(7) -0.0002(7) 0.0008(7)
C20 0.0622(14) 0.0256(9) 0.0292(10) -0.0018(8) 0.0084(9) -0.0003(9)
C21 0.0675(15) 0.0394(12) 0.0291(10) -0.0117(9) 0.0072(10) -0.0211(11)
C22 0.0456(13) 0.0654(16) 0.0314(11) -0.0124(10) -0.0053(9) -0.0224(11)
C23 0.0264(9) 0.0501(12) 0.0280(9) -0.0052(8) -0.0025(7) -0.0073(8)
C24 0.0266(8) 0.0293(9) 0.0193(8) 0.0033(7) -0.0020(6) 0.0055(7)
C25 0.0294(9) 0.0359(10) 0.0217(8) 0.0047(7) 0.0011(7) 0.0067(7)
C26 0.0271(9) 0.0392(10) 0.0234(8) 0.0059(7) 0.0036(7) 0.0059(8)
C27 0.0347(11) 0.0469(13) 0.0447(12) 0.0058(10) 0.0065(9) -0.0006(9)
C28 0.0370(11) 0.0427(12) 0.0345(10) 0.0028(9) 0.0083(8) 0.0082(9)
C29 0.0380(11) 0.0640(15) 0.0206(9) 0.0096(9) 0.0029(8) 0.0150(10)
C30 0.0441(12) 0.0760(17) 0.0256(10) 0.0127(10) -0.0050(9) 0.0210(12)
C31 0.0288(10) 0.0641(14) 0.0321(10) 0.0101(10) -0.0033(8) 0.0181(10)
C32 0.0265(9) 0.0391(10) 0.0257(9) 0.0036(8) -0.0003(7) 0.0091(8)
C33 0.0285(9) 0.0496(12) 0.0284(9) 0.0028(8) 0.0027(7) 0.0153(8)
C36 0.0657(14) 0.0237(9) 0.0286(9) 0.0017(7) 0.0024(10) 0.0057(9)
C37 0.0245(8) 0.0218(8) 0.0158(7) 0.0005(6) -0.0014(6) -0.0004(6)
C38 0.0234(8) 0.0257(8) 0.0197(7) -0.0015(6) -0.0023(6) 0.0018(6)
C39 0.0349(9) 0.0256(9) 0.0235(8) -0.0020(7) -0.0062(7) 0.0059(7)
C40 0.0463(11) 0.0211(8) 0.0207(8) -0.0004(6) -0.0038(7) -0.0014(7)
C41 0.0376(10) 0.0276(9) 0.0211(8) -0.0007(7) 0.0024(7) -0.0091(7)
C42 0.0247(8) 0.0281(9) 0.0178(7) -0.0006(6) 0.0006(6) -0.0037(7)
C43 0.0213(8) 0.0393(10) 0.0323(10) 0.0072(8) 0.0015(7) -0.0054(7)
C44 0.0313(10) 0.0480(12) 0.0457(12) -0.0008(10) 0.0075(9) 0.0027(9)
C45 0.0300(10) 0.0637(15) 0.0413(12) 0.0027(11) -0.0069(9) -0.0125(10)
C46 0.0200(8) 0.0352(10) 0.0378(10) 0.0067(8) -0.0007(7) 0.0053(7)
C47 0.0266(9) 0.0455(12) 0.0542(13) -0.0109(10) -0.0045(9) -0.0017(8)
C48 0.0282(10) 0.0671(16) 0.0391(11) -0.0010(11) 0.0009(9) 0.0120(10)
C340 0.055(3) 0.061(3) 0.043(3) 0.004(2) 0.008(3) 0.027(2)
C341 0.045(4) 0.065(4) 0.031(3) 0.003(3) 0.003(3) 0.034(3)
C350 0.016(3) 0.072(4) 0.049(4) -0.015(4) 0.006(3) 0.015(3)
C351 0.013(2) 0.058(3) 0.034(2) 0.003(2) 0.0073(19) 0.0143(19)

loop_
_atom_type_symbol
_atom_type_scat_dispersion_real
_atom_type_scat_dispersion_imag
_atom_type_scat_Cromer_Mann_a1
_atom_type_scat_Cromer_Mann_b1
_atom_type_scat_Cromer_Mann_a2
_atom_type_scat_Cromer_Mann_b2
_atom_type_scat_Cromer_Mann_a3
_atom_type_scat_Cromer_Mann_b3
_atom_type_scat_Cromer_Mann_a4
_atom_type_scat_Cromer_Mann_b4
_atom_type_scat_Cromer_Mann_c
_atom_type_scat_source
C 0.0181 0.0091 2.3100 20.8439 1.0200 10.2075 1.5886 0.5687 0.8650 51.6512 0.2156 'International Tables Vol C 4.2.6.8 and 6.1.1.4'
H 0.0000 0.0000 0.4930 10.5109 0.3229 26.1257 0.1402 3.1424 0.0408 57.7998 0.0030 'International Tables Vol C 4.2.6.8 and 6.1.1.4'
B 0.0090 0.0039 2.0545 23.2185 1.3326 1.0210 1.0979 60.3498 0.7068 0.1403 -0.1932 'International Tables Vol C 4.2.6.8 and 6.1.1.4'
N 0.0311 0.0180 12.2126 0.0057 3.1322 9.8933 2.0125 28.9975 1.1663 0.5826 -11.5290 'International Tables Vol C 4.2.6.8 and 6.1.1.4'
Cl 0.3639 0.7018 11.4604 0.0104 7.1964 1.1662 6.2556 18.5194 1.6455 47.7784 -9.5574 'International Tables Vol C 4.2.6.8 and 6.1.1.4'

loop_
_geom_angle_atom_site_label_1
_geom_angle_atom_site_label_2
_geom_angle_atom_site_label_3
_geom_angle
_geom_angle_publ_flag
Cl1 B2 Cl3 106.68(10) yes
Cl1 B2 Cl4 107.10(10) yes
Cl3 B2 Cl4 108.19(10) yes
Cl1 B2 C5 111.80(13) yes
Cl3 B2 C5 109.81(12) yes
Cl4 B2 C5 112.99(13) yes
B2 C5 C6 123.80(17) yes
B2 C5 C10 119.71(17) yes
C6 C5 C10 116.42(18) yes
C5 C6 C7 121.9(2) yes
C5 C6 H61 118.2 no
C7 C6 H61 119.9 no
C6 C7 C8 120.4(2) yes
C6 C7 H71 119.3 no
C8 C7 H71 120.4 no
C7 C8 C9 118.9(2) yes
C7 C8 H81 120.5 no
C9 C8 H81 120.5 no
C8 C9 C10 120.2(2) yes
C8 C9 H91 119.6 no
C10 C9 H91 120.2 no
C5 C10 C9 122.2(2) yes
C5 C10 H101 118.2 no
C9 C10 H101 119.6 no
C12 N11 B17 121.60(14) yes
C12 N11 C37 117.03(13) yes
B17 N11 C37 121.17(13) yes
N11 C12 C13 122.31(15) yes
N11 C12 C14 119.09(15) yes
C13 C12 C14 118.56(15) yes
C12 C13 H132 108.3 no
C12 C13 H131 111.4 no
H132 C13 H131 110.2 no
C12 C13 H133 106.5 no
H132 C13 H133 109.7 no
H131 C13 H133 110.5 no
C12 C14 C15 122.41(16) yes
C12 C14 H141 120.5 no
C15 C14 H141 117.1 no
C14 C15 N16 119.35(16) yes
C14 C15 C36 120.72(16) yes
N16 C15 C36 119.92(16) yes
C15 N16 B17 121.68(14) yes
C15 N16 C24 117.02(14) yes
B17 N16 C24 121.14(14) yes
N11 B17 N16 114.88(15) yes
N11 B17 C18 122.91(15) yes
N16 B17 C18 122.17(15) yes
B17 C18 C19 119.60(16) yes
B17 C18 C23 123.24(17) yes
C19 C18 C23 117.05(17) yes
C18 C19 C20 121.86(19) yes
C18 C19 H191 118.4 no
C20 C19 H191 119.7 no
C19 C20 C21 119.8(2) yes
C19 C20 H201 119.5 no
C21 C20 H201 120.6 no
C20 C21 C22 119.50(19) yes
C20 C21 H211 121.5 no
C22 C21 H211 119.0 no
C21 C22 C23 120.5(2) yes
C21 C22 H221 120.8 no
C23 C22 H221 118.7 no
C18 C23 C22 121.3(2) yes
C18 C23 H231 119.1 no
C22 C23 H231 119.6 no
N16 C24 C25 119.92(15) yes
N16 C24 C32 116.72(15) yes
C25 C24 C32 123.35(16) yes
C24 C25 C26 123.99(16) yes
C24 C25 C29 117.06(17) yes
C26 C25 C29 118.94(17) yes
C25 C26 C27 110.81(17) yes
C25 C26 C28 111.40(17) yes
C27 C26 C28 109.97(16) yes
C25 C26 H261 107.5 no
C27 C26 H261 106.8 no
C28 C26 H261 110.2 no
C26 C27 H273 108.5 no
C26 C27 H272 109.0 no
H273 C27 H272 110.2 no
C26 C27 H271 109.2 no
H273 C27 H271 109.2 no
H272 C27 H271 110.7 no
C26 C28 H283 110.4 no
C26 C28 H282 111.2 no
H283 C28 H282 108.0 no
C26 C28 H281 109.8 no
H283 C28 H281 109.9 no
H282 C28 H281 107.5 no
C25 C29 C30 121.36(19) yes
C25 C29 H291 118.1 no
C30 C29 H291 120.5 no
C29 C30 C31 120.00(19) yes
C29 C30 H301 120.1 no
C31 C30 H301 119.9 no
C30 C31 C32 121.56(18) yes
C30 C31 H311 119.7 no
C32 C31 H311 118.8 no
C24 C32 C31 116.67(17) yes
C24 C32 C33 123.43(16) yes
C31 C32 C33 119.90(17) yes
C32 C33 C340 111.4(3) yes
C32 C33 C351 110.1(4) yes
C340 C33 C351 109.17(7) yes
C32 C33 H332 109.1 no
C340 C33 H332 107.9 no
C351 C33 H332 109.1 no
C32 C33 C341 112.8(3) yes
C32 C33 C350 115.3(5) yes
C341 C33 C350 109.26(7) yes
C32 C33 H331 106.1 no
C341 C33 H331 104.9 no
C350 C33 H331 107.7 no
C15 C36 H361 110.6 no
C15 C36 H363 109.9 no
H361 C36 H363 110.9 no
C15 C36 H362 108.6 no
H361 C36 H362 108.9 no
H363 C36 H362 107.9 no
N11 C37 C38 118.54(14) yes
N11 C37 C42 118.04(15) yes
C38 C37 C42 123.28(16) yes
C37 C38 C39 117.25(16) yes
C37 C38 C46 123.58(15) yes
C39 C38 C46 119.13(16) yes
C38 C39 C40 120.86(17) yes
C38 C39 H391 118.6 no
C40 C39 H391 120.5 no
C39 C40 C41 120.71(16) yes
C39 C40 H401 118.8 no
C41 C40 H401 120.5 no
C40 C41 C42 120.80(17) yes
C40 C41 H411 120.7 no
C42 C41 H411 118.5 no
C41 C42 C37 117.06(16) yes
C41 C42 C43 119.91(16) yes
C37 C42 C43 123.01(16) yes
C42 C43 C44 111.20(16) yes
C42 C43 C45 111.45(18) yes
C44 C43 C45 110.76(17) yes
C42 C43 H431 109.2 no
C44 C43 H431 106.3 no
C45 C43 H431 107.8 no
C43 C44 H441 108.9 no
C43 C44 H443 112.1 no
H441 C44 H443 109.9 no
C43 C44 H442 108.1 no
H441 C44 H442 108.8 no
H443 C44 H442 109.0 no
C43 C45 H451 108.2 no
C43 C45 H452 109.5 no
H451 C45 H452 108.8 no
C43 C45 H453 111.5 no
H451 C45 H453 108.8 no
H452 C45 H453 110.1 no
C38 C46 C47 110.71(16) yes
C38 C46 C48 112.52(17) yes
C47 C46 C48 107.87(16) yes
C38 C46 H461 109.1 no
C47 C46 H461 108.5 no
C48 C46 H461 107.9 no
C46 C47 H471 109.2 no
C46 C47 H473 111.2 no
H471 C47 H473 109.6 no
C46 C47 H472 108.1 no
H471 C47 H472 108.9 no
H473 C47 H472 109.7 no
C46 C48 H481 107.8 no
C46 C48 H482 107.9 no
H481 C48 H482 108.9 no
C46 C48 H483 111.9 no
H481 C48 H483 109.6 no
H482 C48 H483 110.7 no
C33 C340 H3401 109.3 no
C33 C340 H3402 110.2 no
H3401 C340 H3402 112.8 no
C33 C340 H3403 104.5 no
H3401 C340 H3403 108.5 no
H3402 C340 H3403 111.1 no
C33 C341 H3411 109.2 no
C33 C341 H3412 109.5 no
H3411 C341 H3412 109.8 no
C33 C341 H3413 107.0 no
H3411 C341 H3413 110.5 no
H3412 C341 H3413 110.8 no
C33 C350 H3502 107.5 no
C33 C350 H3501 106.5 no
H3502 C350 H3501 111.1 no
C33 C350 H3503 107.1 no
H3502 C350 H3503 112.8 no
H3501 C350 H3503 111.4 no
C33 C351 H3512 108.5 no
C33 C351 H3511 108.0 no
H3512 C351 H3511 109.8 no
C33 C351 H3513 107.9 no
H3512 C351 H3513 111.6 no
H3511 C351 H3513 111.0 no

loop_
_geom_bond_atom_site_label_1
_geom_bond_atom_site_label_2
_geom_bond_distance
_geom_bond_publ_flag
Cl1 B2 1.883(2) yes
B2 Cl3 1.885(2) yes
B2 Cl4 1.885(2) yes
B2 C5 1.595(3) yes
C5 C6 1.394(3) yes
C5 C10 1.393(3) yes
C6 C7 1.390(3) yes
C6 H61 0.969 no
C7 C8 1.381(3) yes
C7 H71 0.973 no
C8 C9 1.383(3) yes
C8 H81 0.966 no
C9 C10 1.387(3) yes
C9 H91 0.968 no
C10 H101 0.956 no
N11 C12 1.358(2) yes
N11 B17 1.459(2) yes
N11 C37 1.467(2) yes
C12 C13 1.498(2) yes
C12 C14 1.383(2) yes
C13 H132 0.962 no
C13 H131 0.950 no
C13 H133 0.971 no
C14 C15 1.377(2) yes
C14 H141 0.936 no
C15 N16 1.360(2) yes
C15 C36 1.496(3) yes
N16 B17 1.449(2) yes
N16 C24 1.464(2) yes
B17 C18 1.569(2) yes
C18 C19 1.397(3) yes
C18 C23 1.402(3) yes
C19 C20 1.394(3) yes
C19 H191 0.966 no
C20 C21 1.382(3) yes
C20 H201 0.955 no
C21 C22 1.386(4) yes
C21 H211 0.955 no
C22 C23 1.389(3) yes
C22 H221 0.951 no
C23 H231 0.979 no
C24 C25 1.392(2) yes
C24 C32 1.408(2) yes
C25 C26 1.524(2) yes
C25 C29 1.395(3) yes
C26 C27 1.536(3) yes
C26 C28 1.532(3) yes
C26 H261 1.004 no
C27 H273 0.979 no
C27 H272 0.974 no
C27 H271 0.978 no
C28 H283 0.981 no
C28 H282 0.963 no
C28 H281 0.979 no
C29 C30 1.384(3) yes
C29 H291 0.970 no
C30 C31 1.380(3) yes
C30 H301 0.970 no
C31 C32 1.394(3) yes
C31 H311 0.969 no
C32 C33 1.524(3) yes
C33 C340 1.539(5) yes
C33 C351 1.552(5) yes
C33 H332 0.950 no
C33 C341 1.546(6) yes
C33 C350 1.523(6) yes
C33 H331 0.950 no
C36 H361 0.969 no
C36 H363 0.951 no
C36 H362 0.951 no
C37 C38 1.402(2) yes
C37 C42 1.397(2) yes
C38 C39 1.396(3) yes
C38 C46 1.522(2) yes
C39 C40 1.381(3) yes
C39 H391 0.965 no
C40 C41 1.385(3) yes
C40 H401 0.962 no
C41 C42 1.402(3) yes
C41 H411 0.954 no
C42 C43 1.515(2) yes
C43 C44 1.529(3) yes
C43 C45 1.526(3) yes
C43 H431 1.002 no
C44 H441 0.956 no
C44 H443 0.998 no
C44 H442 0.978 no
C45 H451 0.963 no
C45 H452 0.978 no
C45 H453 0.984 no
C46 C47 1.531(3) yes
C46 C48 1.534(3) yes
C46 H461 1.006 no
C47 H471 0.984 no
C47 H473 0.964 no
C47 H472 0.983 no
C48 H481 0.969 no
C48 H482 0.986 no
C48 H483 0.993 no
C340 H3401 0.974 no
C340 H3402 0.999 no
C340 H3403 0.971 no
C341 H3411 0.976 no
C341 H3412 0.974 no
C341 H3413 0.988 no
C350 H3502 0.971 no
C350 H3501 0.965 no
C350 H3503 0.978 no
C351 H3512 0.976 no
C351 H3511 0.983 no
C351 H3513 0.983 no

loop_
_geom_hbond_atom_site_label_D
_geom_hbond_atom_site_label_H
_geom_hbond_atom_site_label_A
_geom_hbond_angle_DHA
_geom_hbond_distance_DH
_geom_hbond_distance_HA
_geom_hbond_distance_DA
_geom_hbond_publ_flag
C33 H331 C15 127.73(6) 0.950 2.576 3.245(4) yes
C33 H332 C15 129.19(6) 0.950 2.560 3.245(4) yes
